data_1513556
loop_
_publ_author_name
'Su, Qing'
'Li, Pei'
'He, Mina'
'Wu, Qiaolin'
'Ye, Ling'
'Mu, Ying'

_publ_section_title
;
 Facile synthesis of acridine derivatives by ZnCl2-promoted intramolecular
 cyclization of o-arylaminophenyl Schiff bases.
;
_journal_issue 1
_journal_name_full 'Organic letters'
_journal_page_first 18
_journal_page_last 21
_journal_paper_doi 10.1021/ol402732n
_journal_volume 16
_journal_year 2014
_chemical_formula_moiety 'C18 H14 N2'
_chemical_formula_sum 'C18 H14 N2'
_chemical_formula_weight 258.31
_chemical_name_systematic
; 
 ? 
;
_space_group_IT_number 2
_symmetry_cell_setting triclinic
_symmetry_space_group_name_Hall '-P 1'
_symmetry_space_group_name_H-M 'P -1'
_atom_sites_solution_hydrogens geom
_atom_sites_solution_primary direct
_atom_sites_solution_secondary difmap
_audit_creation_method SHELXL-97
_cell_angle_alpha 82.35(3)
_cell_angle_beta 81.34(3)
_cell_angle_gamma 66.75(3)
_cell_formula_units_Z 4
_cell_length_a 9.4516(19)
_cell_length_b 10.170(2)
_cell_length_c 15.380(3)
_cell_measurement_reflns_used 9321
_cell_measurement_temperature 293(2)
_cell_measurement_theta_max 54.97
_cell_measurement_theta_min 6.12
_cell_volume 1338.4(6)
_computing_cell_refinement RAPID-AUTO
_computing_data_collection RAPID-AUTO
_computing_data_reduction RAPID-AUTO
_computing_molecular_graphics 'SHELXL-XP '
_computing_publication_material 'SHELXTL '
_computing_structure_refinement 'SHELXL-97 (Sheldrick, 2008)'
_computing_structure_solution 'SHELXS-97 (Sheldrick, 2008)'
_diffrn_ambient_temperature 293(2)
_diffrn_measured_fraction_theta_full 0.986
_diffrn_measured_fraction_theta_max 0.986
_diffrn_measurement_device_type 'Rigaku RAXIS-RAPID'
_diffrn_measurement_method '\w scans'
_diffrn_radiation_monochromator graphite
_diffrn_radiation_source 'fine-focus sealed tube'
_diffrn_radiation_type MoK\a
_diffrn_radiation_wavelength 0.71073
_diffrn_reflns_av_R_equivalents 0.0260
_diffrn_reflns_av_sigmaI/netI 0.0365
_diffrn_reflns_limit_h_max 12
_diffrn_reflns_limit_h_min -12
_diffrn_reflns_limit_k_max 13
_diffrn_reflns_limit_k_min -13
_diffrn_reflns_limit_l_max 19
_diffrn_reflns_limit_l_min -17
_diffrn_reflns_number 13244
_diffrn_reflns_theta_full 27.48
_diffrn_reflns_theta_max 27.48
_diffrn_reflns_theta_min 3.06
_diffrn_standards_decay_% 0
_diffrn_standards_interval_count 0
_diffrn_standards_interval_time 0
_diffrn_standards_number 0
_exptl_absorpt_coefficient_mu 0.076
_exptl_absorpt_correction_T_max 0.9783
_exptl_absorpt_correction_T_min 0.9660
_exptl_absorpt_correction_type multi-scan
_exptl_crystal_colour yellow
_exptl_crystal_density_diffrn 1.282
_exptl_crystal_density_method 'not measured'
_exptl_crystal_description block
_exptl_crystal_F_000 544
_exptl_crystal_size_max 0.46
_exptl_crystal_size_mid 0.42
_exptl_crystal_size_min 0.29
_refine_diff_density_max 0.268
_refine_diff_density_min -0.201
_refine_diff_density_rms 0.046
_refine_ls_extinction_method none
_refine_ls_goodness_of_fit_ref 0.969
_refine_ls_hydrogen_treatment mixed
_refine_ls_matrix_type full
_refine_ls_number_parameters 365
_refine_ls_number_reflns 6049
_refine_ls_number_restraints 0
_refine_ls_restrained_S_all 0.969
_refine_ls_R_factor_all 0.0829
_refine_ls_R_factor_gt 0.0491
_refine_ls_shift/su_max 0.000
_refine_ls_shift/su_mean 0.000
_refine_ls_structure_factor_coef Fsqd
_refine_ls_weighting_details 'calc w=1/[\s^2^(Fo^2^)+(0.0970P)^2^+0.0000P] where P=(Fo^2^+2Fc^2^)/3'
_refine_ls_weighting_scheme calc
_refine_ls_wR_factor_gt 0.1403
_refine_ls_wR_factor_ref 0.1610
_reflns_number_gt 3564
_reflns_number_total 6049
_reflns_threshold_expression >2sigma(I)
_cod_data_source_file ol402732n_si_001.cif
_cod_data_source_block 12a
_cod_depositor_comments
;
The following automatic conversions were performed:

'_symmetry_cell_setting' value 'Triclinic' changed to 'triclinic'
according to
/usr/data/users/saulius/automatic-downloads/current/ACS/lib/dictionaries/cif_core.dic
dictionary named 'cif_core.dic' version 2.4.2 from 2011-04-26.

Automatic conversion script
Id: cif_fix_values 2281 2013-09-26 08:29:07Z andrius 
;
_cod_original_cell_volume 1338.5(5)
_cod_original_sg_symbol_H-M 'P-1   '
_cod_database_code 1513556

loop_
_symmetry_equiv_pos_as_xyz
'x, y, z'
'-x, -y, -z'

loop_
_atom_site_label
_atom_site_type_symbol
_atom_site_fract_x
_atom_site_fract_y
_atom_site_fract_z
_atom_site_U_iso_or_equiv
_atom_site_adp_type
_atom_site_occupancy
_atom_site_symmetry_multiplicity
_atom_site_calc_flag
_atom_site_refinement_flags
N1 N 0.20871(15) 0.27562(14) 0.41640(9) 0.0435(3) Uani 1 1 d .
N2 N 0.37458(18) 0.18196(16) 0.70782(9) 0.0545(4) Uani 1 1 d .
N3 N 0.13555(15) -0.13887(14) 0.10206(8) 0.0435(3) Uani 1 1 d .
N4 N -0.10558(16) 0.37797(14) 0.09638(9) 0.0488(4) Uani 1 1 d .
C1 C 0.09530(18) 0.32087(17) 0.36486(11) 0.0463(4) Uani 1 1 d .
C2 C -0.06126(19) 0.36427(18) 0.39939(12) 0.0509(4) Uani 1 1 d .
H2 H -0.1374 0.3936 0.3611 0.061 Uiso 1 1 calc R
C3 C -0.10324(18) 0.36398(17) 0.48863(12) 0.0473(4) Uani 1 1 d .
C4 C 0.01640(18) 0.31377(16) 0.54466(11) 0.0434(4) Uani 1 1 d .
C5 C 0.17031(17) 0.27053(15) 0.50471(10) 0.0403(4) Uani 1 1 d .
C6 C -0.0098(2) 0.30623(19) 0.63970(12) 0.0530(4) Uani 1 1 d .
H6 H -0.1110 0.3325 0.6664 0.064 Uiso 1 1 calc R
C7 C 0.1058(2) 0.26285(19) 0.69116(12) 0.0549(5) Uani 1 1 d .
H7 H 0.0830 0.2609 0.7522 0.066 Uiso 1 1 calc R
C8 C 0.26397(19) 0.21951(17) 0.65318(10) 0.0453(4) Uani 1 1 d .
C9 C 0.29690(17) 0.21881(15) 0.55948(10) 0.0400(4) Uani 1 1 d .
C10 C 0.5238(2) 0.13928(17) 0.67161(11) 0.0500(4) Uani 1 1 d .
C11 C 0.56794(18) 0.12685(16) 0.57929(11) 0.0443(4) Uani 1 1 d .
C12 C 0.45007(17) 0.16833(16) 0.52429(11) 0.0422(4) Uani 1 1 d .
H12 H 0.4750 0.1619 0.4637 0.051 Uiso 1 1 calc R
C13 C 0.6419(2) 0.1083(2) 0.72699(13) 0.0643(5) Uani 1 1 d .
H13 H 0.6154 0.1186 0.7871 0.077 Uiso 1 1 calc R
C14 C 0.7919(2) 0.0641(2) 0.69384(15) 0.0678(5) Uani 1 1 d .
H14 H 0.8673 0.0464 0.7312 0.081 Uiso 1 1 calc R
C15 C 0.8365(2) 0.04434(19) 0.60288(15) 0.0626(5) Uani 1 1 d .
H15 H 0.9409 0.0095 0.5815 0.075 Uiso 1 1 calc R
C16 C 0.72798(19) 0.07593(18) 0.54704(13) 0.0528(4) Uani 1 1 d .
H16 H 0.7580 0.0644 0.4872 0.063 Uiso 1 1 calc R
C17 C 0.1408(2) 0.3238(2) 0.26716(12) 0.0631(5) Uani 1 1 d .
H17A H 0.2436 0.3234 0.2549 0.095 Uiso 1 1 calc R
H17B H 0.0697 0.4091 0.2388 0.095 Uiso 1 1 calc R
H17C H 0.1383 0.2408 0.2452 0.095 Uiso 1 1 calc R
C18 C -0.27264(19) 0.4193(2) 0.52441(14) 0.0622(5) Uani 1 1 d .
H18A H -0.2987 0.5067 0.5517 0.093 Uiso 1 1 calc R
H18B H -0.2917 0.3488 0.5673 0.093 Uiso 1 1 calc R
H18C H -0.3350 0.4375 0.4770 0.093 Uiso 1 1 calc R
C19 C 0.24943(19) -0.25592(17) 0.07144(11) 0.0474(4) Uani 1 1 d .
C20 C 0.36330(19) -0.24701(19) 0.00461(11) 0.0515(4) Uani 1 1 d .
H20 H 0.4419 -0.3312 -0.0139 0.062 Uiso 1 1 calc R
C21 C 0.36251(18) -0.11780(19) -0.03445(11) 0.0482(4) Uani 1 1 d .
C22 C 0.24163(17) 0.00810(17) -0.00366(10) 0.0429(4) Uani 1 1 d .
C23 C 0.13336(17) -0.00985(16) 0.06512(10) 0.0402(4) Uani 1 1 d .
C24 C 0.22669(19) 0.15074(19) -0.03846(12) 0.0523(4) Uani 1 1 d .
H24 H 0.2966 0.1620 -0.0854 0.063 Uiso 1 1 calc R
C25 C 0.1146(2) 0.26887(19) -0.00530(11) 0.0526(4) Uani 1 1 d .
H25 H 0.1099 0.3594 -0.0289 0.063 Uiso 1 1 calc R
C26 C 0.00257(18) 0.25639(17) 0.06593(10) 0.0436(4) Uani 1 1 d .
C27 C 0.00879(17) 0.11701(16) 0.10046(9) 0.0387(3) Uani 1 1 d .
C28 C -0.21203(19) 0.36624(18) 0.16321(11) 0.0458(4) Uani 1 1 d .
C29 C -0.21693(18) 0.23234(17) 0.20050(10) 0.0429(4) Uani 1 1 d .
C30 C -0.10249(17) 0.10706(17) 0.16681(10) 0.0421(4) Uani 1 1 d .
H30 H -0.1021 0.0175 0.1894 0.051 Uiso 1 1 calc R
C31 C -0.3253(2) 0.49381(19) 0.19735(13) 0.0596(5) Uani 1 1 d .
H31 H -0.3233 0.5825 0.1745 0.071 Uiso 1 1 calc R
C32 C -0.4357(2) 0.4875(2) 0.26271(14) 0.0668(6) Uani 1 1 d .
H32 H -0.5083 0.5721 0.2845 0.080 Uiso 1 1 calc R
C33 C -0.4429(2) 0.3553(2) 0.29847(13) 0.0650(5) Uani 1 1 d .
H33 H -0.5215 0.3532 0.3424 0.078 Uiso 1 1 calc R
C34 C -0.3347(2) 0.2303(2) 0.26879(12) 0.0556(5) Uani 1 1 d .
H34 H -0.3384 0.1430 0.2936 0.067 Uiso 1 1 calc R
C35 C 0.2486(2) -0.39769(18) 0.11172(13) 0.0638(5) Uani 1 1 d .
H35A H 0.3531 -0.4670 0.1109 0.096 Uiso 1 1 calc R
H35B H 0.1909 -0.4289 0.0786 0.096 Uiso 1 1 calc R
H35C H 0.2014 -0.3883 0.1716 0.096 Uiso 1 1 calc R
C36 C 0.4850(2) -0.1100(2) -0.10774(13) 0.0635(5) Uani 1 1 d .
H36A H 0.5482 -0.0682 -0.0877 0.095 Uiso 1 1 calc R
H36B H 0.4363 -0.0518 -0.1576 0.095 Uiso 1 1 calc R
H36C H 0.5485 -0.2049 -0.1245 0.095 Uiso 1 1 calc R

loop_
_atom_site_aniso_label
_atom_site_aniso_U_11
_atom_site_aniso_U_22
_atom_site_aniso_U_33
_atom_site_aniso_U_23
_atom_site_aniso_U_13
_atom_site_aniso_U_12
N1 0.0451(7) 0.0431(7) 0.0446(7) -0.0041(6) -0.0022(6) -0.0199(6)
N2 0.0640(9) 0.0577(9) 0.0454(8) 0.0005(7) -0.0063(7) -0.0286(7)
N3 0.0453(7) 0.0416(7) 0.0383(7) -0.0013(6) -0.0063(6) -0.0110(6)
N4 0.0534(8) 0.0414(7) 0.0497(8) -0.0037(6) -0.0051(7) -0.0161(6)
C1 0.0485(9) 0.0423(9) 0.0516(9) -0.0025(7) -0.0078(8) -0.0207(7)
C2 0.0455(9) 0.0463(9) 0.0621(11) -0.0031(8) -0.0125(8) -0.0166(7)
C3 0.0414(8) 0.0363(8) 0.0654(11) -0.0069(8) -0.0005(8) -0.0172(7)
C4 0.0438(8) 0.0358(8) 0.0526(10) -0.0055(7) 0.0017(8) -0.0192(7)
C5 0.0425(8) 0.0346(7) 0.0466(9) -0.0053(7) 0.0000(7) -0.0186(6)
C6 0.0496(9) 0.0522(10) 0.0569(10) -0.0099(8) 0.0109(9) -0.0233(8)
C7 0.0635(11) 0.0581(11) 0.0426(9) -0.0061(8) 0.0084(9) -0.0271(9)
C8 0.0546(9) 0.0398(8) 0.0436(9) -0.0019(7) -0.0021(8) -0.0220(7)
C9 0.0461(8) 0.0342(8) 0.0433(9) -0.0026(7) -0.0023(7) -0.0202(7)
C10 0.0615(10) 0.0425(9) 0.0505(10) 0.0040(7) -0.0127(8) -0.0249(8)
C11 0.0484(9) 0.0326(7) 0.0545(10) 0.0000(7) -0.0110(8) -0.0174(7)
C12 0.0470(9) 0.0372(8) 0.0439(9) -0.0045(7) -0.0026(7) -0.0182(7)
C13 0.0795(14) 0.0658(12) 0.0567(11) 0.0116(9) -0.0247(11) -0.0364(11)
C14 0.0657(12) 0.0664(12) 0.0765(14) 0.0181(10) -0.0328(11) -0.0292(10)
C15 0.0498(10) 0.0506(10) 0.0857(15) 0.0076(10) -0.0189(10) -0.0175(8)
C16 0.0480(9) 0.0445(9) 0.0662(11) -0.0034(8) -0.0078(9) -0.0177(7)
C17 0.0670(12) 0.0748(13) 0.0494(10) -0.0020(10) -0.0086(9) -0.0292(10)
C18 0.0413(9) 0.0519(10) 0.0894(14) -0.0093(10) 0.0026(9) -0.0159(8)
C19 0.0479(9) 0.0435(9) 0.0425(9) -0.0035(7) -0.0092(7) -0.0071(7)
C20 0.0432(9) 0.0509(10) 0.0491(10) -0.0098(8) -0.0021(8) -0.0051(7)
C21 0.0388(8) 0.0614(11) 0.0418(9) -0.0101(8) -0.0038(7) -0.0147(8)
C22 0.0390(8) 0.0523(9) 0.0380(8) -0.0045(7) -0.0057(7) -0.0172(7)
C23 0.0410(8) 0.0438(9) 0.0355(8) -0.0041(7) -0.0084(7) -0.0140(7)
C24 0.0501(9) 0.0593(11) 0.0488(10) -0.0005(8) 0.0013(8) -0.0258(8)
C25 0.0565(10) 0.0471(9) 0.0536(10) 0.0016(8) -0.0017(8) -0.0224(8)
C26 0.0468(9) 0.0445(9) 0.0398(8) -0.0016(7) -0.0072(7) -0.0174(7)
C27 0.0405(8) 0.0425(8) 0.0323(7) -0.0031(6) -0.0084(6) -0.0132(7)
C28 0.0462(9) 0.0465(9) 0.0425(9) -0.0062(7) -0.0076(7) -0.0137(7)
C29 0.0438(8) 0.0442(8) 0.0388(8) -0.0056(7) -0.0060(7) -0.0137(7)
C30 0.0446(8) 0.0402(8) 0.0400(8) -0.0024(7) -0.0053(7) -0.0145(7)
C31 0.0646(11) 0.0423(9) 0.0636(12) -0.0081(9) -0.0028(10) -0.0121(9)
C32 0.0636(11) 0.0537(11) 0.0686(13) -0.0195(10) 0.0082(10) -0.0079(9)
C33 0.0602(11) 0.0667(12) 0.0570(11) -0.0153(10) 0.0120(9) -0.0157(10)
C34 0.0574(10) 0.0538(10) 0.0497(10) -0.0071(8) 0.0050(8) -0.0178(8)
C35 0.0677(12) 0.0436(10) 0.0624(11) 0.0004(9) -0.0007(10) -0.0062(9)
C36 0.0484(10) 0.0773(13) 0.0586(11) -0.0123(10) 0.0089(9) -0.0207(9)

loop_
_atom_type_symbol
_atom_type_description
_atom_type_scat_dispersion_real
_atom_type_scat_dispersion_imag
_atom_type_scat_source
C C 0.0033 0.0016 'International Tables Vol C Tables 4.2.6.8 and 6.1.1.4'
H H 0.0000 0.0000 'International Tables Vol C Tables 4.2.6.8 and 6.1.1.4'
N N 0.0061 0.0033 'International Tables Vol C Tables 4.2.6.8 and 6.1.1.4'

loop_
_geom_angle_atom_site_label_1
_geom_angle_atom_site_label_2
_geom_angle_atom_site_label_3
_geom_angle
C1 N1 C5 118.05(14)
C8 N2 C10 117.87(14)
C19 N3 C23 117.45(14)
C26 N4 C28 117.93(15)
N1 C1 C2 122.05(16)
N1 C1 C17 117.08(15)
C2 C1 C17 120.86(16)
C3 C2 C1 120.94(16)
C3 C2 H2 119.5
C1 C2 H2 119.5
C2 C3 C4 117.75(15)
C2 C3 C18 120.16(17)
C4 C3 C18 122.07(16)
C5 C4 C3 117.67(15)
C5 C4 C6 118.27(15)
C3 C4 C6 124.05(15)
N1 C5 C4 123.49(15)
N1 C5 C9 116.84(13)
C4 C5 C9 119.66(14)
C7 C6 C4 122.75(16)
C7 C6 H6 118.6
C4 C6 H6 118.6
C6 C7 C8 120.78(16)
C6 C7 H7 119.6
C8 C7 H7 119.6
N2 C8 C9 123.06(15)
N2 C8 C7 118.18(15)
C9 C8 C7 118.76(16)
C12 C9 C8 118.05(15)
C12 C9 C5 122.29(14)
C8 C9 C5 119.66(14)
N2 C10 C13 119.05(16)
N2 C10 C11 122.83(16)
C13 C10 C11 118.11(17)
C12 C11 C16 123.00(15)
C12 C11 C10 117.76(15)
C16 C11 C10 119.23(16)
C9 C12 C11 120.24(14)
C9 C12 H12 119.9
C11 C12 H12 119.9
C14 C13 C10 120.98(19)
C14 C13 H13 119.5
C10 C13 H13 119.5
C13 C14 C15 120.93(18)
C13 C14 H14 119.5
C15 C14 H14 119.5
C16 C15 C14 120.27(18)
C16 C15 H15 119.9
C14 C15 H15 119.9
C15 C16 C11 120.34(18)
C15 C16 H16 119.8
C11 C16 H16 119.8
C1 C17 H17A 109.5
C1 C17 H17B 109.5
H17A C17 H17B 109.5
C1 C17 H17C 109.5
H17A C17 H17C 109.5
H17B C17 H17C 109.5
C3 C18 H18A 109.5
C3 C18 H18B 109.5
H18A C18 H18B 109.5
C3 C18 H18C 109.5
H18A C18 H18C 109.5
H18B C18 H18C 109.5
N3 C19 C20 121.85(16)
N3 C19 C35 116.84(16)
C20 C19 C35 121.31(14)
C21 C20 C19 121.75(14)
C21 C20 H20 119.1
C19 C20 H20 119.1
C20 C21 C22 117.41(15)
C20 C21 C36 121.13(15)
C22 C21 C36 121.46(17)
C23 C22 C21 117.37(16)
C23 C22 C24 119.24(14)
C21 C22 C24 123.38(15)
N3 C23 C22 124.14(14)
N3 C23 C27 116.55(14)
C22 C23 C27 119.30(15)
C25 C24 C22 122.19(16)
C25 C24 H24 118.9
C22 C24 H24 118.9
C24 C25 C26 120.74(17)
C24 C25 H25 119.6
C26 C25 H25 119.6
N4 C26 C27 122.90(15)
N4 C26 C25 117.91(15)
C27 C26 C25 119.18(14)
C30 C27 C26 118.44(14)
C30 C27 C23 122.28(15)
C26 C27 C23 119.27(14)
N4 C28 C29 123.15(14)
N4 C28 C31 118.59(16)
C29 C28 C31 118.26(16)
C30 C29 C34 123.18(16)
C30 C29 C28 117.49(15)
C34 C29 C28 119.33(14)
C27 C30 C29 120.06(16)
C27 C30 H30 120.0
C29 C30 H30 120.0
C32 C31 C28 120.65(18)
C32 C31 H31 119.7
C28 C31 H31 119.7
C31 C32 C33 121.24(16)
C31 C32 H32 119.4
C33 C32 H32 119.4
C34 C33 C32 119.96(18)
C34 C33 H33 120.0
C32 C33 H33 120.0
C33 C34 C29 120.53(19)
C33 C34 H34 119.7
C29 C34 H34 119.7
C19 C35 H35A 109.5
C19 C35 H35B 109.5
H35A C35 H35B 109.5
C19 C35 H35C 109.5
H35A C35 H35C 109.5
H35B C35 H35C 109.5
C21 C36 H36A 109.5
C21 C36 H36B 109.5
H36A C36 H36B 109.5
C21 C36 H36C 109.5
H36A C36 H36C 109.5
H36B C36 H36C 109.5

loop_
_geom_bond_atom_site_label_1
_geom_bond_atom_site_label_2
_geom_bond_distance
N1 C1 1.326(2)
N1 C5 1.352(2)
N2 C8 1.345(2)
N2 C10 1.354(2)
N3 C19 1.335(2)
N3 C23 1.352(2)
N4 C26 1.344(2)
N4 C28 1.354(2)
C1 C2 1.406(2)
C1 C17 1.499(2)
C2 C3 1.370(2)
C2 H2 0.9300
C3 C4 1.415(2)
C3 C18 1.513(2)
C4 C5 1.409(2)
C4 C6 1.442(2)
C5 C9 1.451(2)
C6 C7 1.342(2)
C6 H6 0.9300
C7 C8 1.434(2)
C7 H7 0.9300
C8 C9 1.428(2)
C9 C12 1.380(2)
C10 C13 1.417(3)
C10 C11 1.426(2)
C11 C12 1.397(2)
C11 C16 1.424(2)
C12 H12 0.9300
C13 C14 1.346(3)
C13 H13 0.9300
C14 C15 1.416(3)
C14 H14 0.9300
C15 C16 1.351(2)
C15 H15 0.9300
C16 H16 0.9300
C17 H17A 0.9600
C17 H17B 0.9600
C17 H17C 0.9600
C18 H18A 0.9600
C18 H18B 0.9600
C18 H18C 0.9600
C19 C20 1.394(2)
C19 C35 1.494(3)
C20 C21 1.368(2)
C20 H20 0.9300
C21 C22 1.419(2)
C21 C36 1.508(2)
C22 C23 1.403(2)
C22 C24 1.437(2)
C23 C27 1.463(2)
C24 C25 1.350(2)
C24 H24 0.9300
C25 C26 1.434(2)
C25 H25 0.9300
C26 C27 1.428(2)
C27 C30 1.375(2)
C28 C29 1.421(2)
C28 C31 1.422(2)
C29 C30 1.407(2)
C29 C34 1.416(2)
C30 H30 0.9300
C31 C32 1.351(3)
C31 H31 0.9300
C32 C33 1.406(3)
C32 H32 0.9300
C33 C34 1.363(2)
C33 H33 0.9300
C34 H34 0.9300
C35 H35A 0.9600
C35 H35B 0.9600
C35 H35C 0.9600
C36 H36A 0.9600
C36 H36B 0.9600
C36 H36C 0.9600

loop_
_geom_hbond_atom_site_label_D
_geom_hbond_atom_site_label_H
_geom_hbond_atom_site_label_A
_geom_hbond_distance_DH
_geom_hbond_distance_HA
_geom_hbond_distance_DA
_geom_hbond_angle_DHA
_geom_hbond_site_symmetry_A
C18 H18A N1 0.96 2.79 3.636(2) 147.8 2_566
C25 H25 N4 0.93 2.72 3.650(3) 178.1 2_565
